data_4064126
loop_
_publ_author_name
'Qin, Jie'
'Hu, Liang'
'Li, Gao-Nan'
'Wang, Xi-Sen'
'Xu, Yan'
'Zuo, Jing-Lin'
'You, Xiao-Zeng'

_publ_section_title
;
 Syntheses, Characterization, and Properties of Rhenium(I) Tricarbonyl
 Complexes with Tetrathiafulvalene-Fused Phenanthroline Ligands
;
_journal_issue 8
_journal_name_full Organometallics
_journal_page_first 2173
_journal_paper_doi 10.1021/om101141h
_journal_volume 30
_journal_year 2011
_chemical_formula_moiety '4(C23 H12 Cl N2 O7 Re S4), 2(C H Cl3),H2O'
_chemical_formula_sum 'C94 H52 Cl10 N8 O29 Re4 S16'
_chemical_formula_weight 3369.70
_chemical_name_systematic
; 
 ? 
;
_space_group_IT_number 2
_symmetry_cell_setting triclinic
_symmetry_space_group_name_Hall '-P 1'
_symmetry_space_group_name_H-M 'P -1'
_atom_sites_solution_hydrogens geom
_atom_sites_solution_primary direct
_atom_sites_solution_secondary difmap
_audit_creation_method SHELXL-97
_cell_angle_alpha 90.112(7)
_cell_angle_beta 95.046(7)
_cell_angle_gamma 110.247(7)
_cell_formula_units_Z 2
_cell_length_a 14.389(7)
_cell_length_b 16.543(8)
_cell_length_c 27.721(14)
_cell_measurement_temperature 291(2)
_cell_volume 6163(5)
_computing_cell_refinement 'Bruker SMART'
_computing_data_collection 'Bruker SMART'
_computing_data_reduction 'Bruker SAINT'
_computing_molecular_graphics 'Bruker SHELXTL'
_computing_publication_material 'Bruker SHELXTL'
_computing_structure_refinement 'SHELXL-97 (Sheldrick, 1997)'
_computing_structure_solution 'SHELXS-97 (Sheldrick, 1990)'
_diffrn_ambient_temperature 291(2)
_diffrn_measured_fraction_theta_full 0.975
_diffrn_measured_fraction_theta_max 0.975
_diffrn_measurement_device_type 'CCD area detector'
_diffrn_measurement_method 'phi and omega scans'
_diffrn_radiation_monochromator graphite
_diffrn_radiation_source 'fine-focus sealed tube'
_diffrn_radiation_type MoK\a
_diffrn_radiation_wavelength 0.71073
_diffrn_reflns_av_R_equivalents 0.0280
_diffrn_reflns_av_sigmaI/netI 0.0611
_diffrn_reflns_limit_h_max 17
_diffrn_reflns_limit_h_min -17
_diffrn_reflns_limit_k_max 20
_diffrn_reflns_limit_k_min -11
_diffrn_reflns_limit_l_max 31
_diffrn_reflns_limit_l_min -34
_diffrn_reflns_number 33656
_diffrn_reflns_theta_full 26.00
_diffrn_reflns_theta_max 26.00
_diffrn_reflns_theta_min 1.94
_exptl_absorpt_coefficient_mu 4.475
_exptl_absorpt_correction_T_max 0.7160
_exptl_absorpt_correction_T_min 0.5731
_exptl_absorpt_correction_type multi-scan
_exptl_absorpt_process_details 'SADABS,2000; Bruker'
_exptl_crystal_colour red
_exptl_crystal_density_diffrn 1.816
_exptl_crystal_density_method 'not measured'
_exptl_crystal_description plate
_exptl_crystal_F_000 3260
_exptl_crystal_size_max 0.14
_exptl_crystal_size_mid 0.12
_exptl_crystal_size_min 0.08
_refine_diff_density_max 0.940
_refine_diff_density_min -0.834
_refine_diff_density_rms 0.110
_refine_ls_extinction_method none
_refine_ls_goodness_of_fit_ref 1.056
_refine_ls_hydrogen_treatment constr
_refine_ls_matrix_type fullcycle
_refine_ls_number_parameters 1505
_refine_ls_number_reflns 23636
_refine_ls_number_restraints 0
_refine_ls_restrained_S_all 1.056
_refine_ls_R_factor_all 0.0682
_refine_ls_R_factor_gt 0.0452
_refine_ls_shift/su_max 0.000
_refine_ls_shift/su_mean 0.000
_refine_ls_structure_factor_coef Fsqd
_refine_ls_weighting_details 'calc w=1/[\s^2^(Fo^2^)+(0.0454P)^2^+2.3173P] where P=(Fo^2^+2Fc^2^)/3'
_refine_ls_weighting_scheme calc
_refine_ls_wR_factor_gt 0.0912
_refine_ls_wR_factor_ref 0.0960
_reflns_number_gt 16700
_reflns_number_total 23636
_reflns_threshold_expression >2sigma(I)
_cod_data_source_file om101141h_si_002.cif
_cod_data_source_block 3c
_cod_depositor_comments
;
The following automatic conversions were performed:

'_symmetry_cell_setting' value 'Triclinic' changed to 'triclinic'
according to /home/saulius/struct/CIF-dictionaries/cif_core.dic
dictionary named 'cif_core.dic' version 2.4.1 from
2010-06-29.

'_exptl_absorpt_correction_type' value 'Multi-Scan'
changed to 'multi-scan' according to
/home/saulius/struct/CIF-dictionaries/cif_core.dic dictionary named
'cif_core.dic' version 2.4.1 from 2010-06-29.

Automatic conversion script
Id: cif_fix_values 1715 2011-07-08 13:25:40Z adriana 
;
_cod_database_code 4064126

loop_
_symmetry_equiv_pos_as_xyz
'x, y, z'
'-x, -y, -z'

loop_
_atom_site_label
_atom_site_type_symbol
_atom_site_fract_x
_atom_site_fract_y
_atom_site_fract_z
_atom_site_U_iso_or_equiv
_atom_site_adp_type
_atom_site_occupancy
_atom_site_symmetry_multiplicity
_atom_site_calc_flag
_atom_site_refinement_flags
C1 C 0.9127(4) 1.1494(4) 0.1108(2) 0.0490(14) Uani 1 1 d .
H1 H 0.9227 1.1898 0.0867 0.059 Uiso 1 1 calc R
C2 C 0.8651(4) 1.0632(4) 0.0961(2) 0.0421(12) Uani 1 1 d .
H2 H 0.8464 1.0477 0.0634 0.051 Uiso 1 1 calc R
C3 C 0.8470(4) 1.0034(3) 0.12949(18) 0.0376(12) Uani 1 1 d .
H3 H 0.8149 0.9453 0.1210 0.045 Uiso 1 1 calc R
C4 C 0.8799(4) 1.0330(4) 0.1807(2) 0.0491(14) Uani 1 1 d .
C5 C 0.9312(4) 1.1188(3) 0.1908(2) 0.0408(12) Uani 1 1 d .
C6 C 0.9647(4) 1.1532(4) 0.2400(2) 0.0443(13) Uani 1 1 d .
C7 C 0.9403(4) 1.0935(4) 0.2768(2) 0.0482(14) Uani 1 1 d .
C8 C 0.9828(4) 1.1320(4) 0.3247(2) 0.0450(13) Uani 1 1 d .
H8 H 0.9781 1.0976 0.3515 0.054 Uiso 1 1 calc R
C9 C 1.0293(4) 1.2191(4) 0.3297(2) 0.0443(13) Uani 1 1 d .
H9 H 1.0490 1.2451 0.3605 0.053 Uiso 1 1 calc R
C10 C 1.0468(4) 1.2672(4) 0.2906(2) 0.0454(13) Uani 1 1 d .
H10 H 1.0864 1.3249 0.2954 0.054 Uiso 1 1 calc R
C11 C 0.8943(4) 1.0050(4) 0.2668(2) 0.0464(13) Uani 1 1 d .
C12 C 0.8650(4) 0.9754(4) 0.2204(2) 0.0417(12) Uani 1 1 d .
C13 C 0.8242(4) 0.8394(4) 0.2717(2) 0.0428(13) Uani 1 1 d .
C14 C 0.7989(4) 0.7580(4) 0.2876(2) 0.0391(12) Uani 1 1 d .
C15 C 0.7781(4) 0.6197(4) 0.3355(2) 0.0483(14) Uani 1 1 d .
C16 C 0.7543(4) 0.5924(4) 0.2900(2) 0.0481(14) Uani 1 1 d .
C17 C 0.8252(5) 0.5465(5) 0.4547(2) 0.0575(16) Uani 1 1 d .
H17A H 0.7698 0.5356 0.4738 0.086 Uiso 1 1 d R
H17B H 0.8860 0.5654 0.4756 0.086 Uiso 1 1 d R
H17C H 0.8196 0.4946 0.4373 0.086 Uiso 1 1 d R
C18 C 0.7769(4) 0.5609(4) 0.3776(2) 0.0442(13) Uani 1 1 d .
C19 C 0.7285(4) 0.5044(4) 0.2693(2) 0.0465(13) Uani 1 1 d .
C20 C 0.6191(4) 0.3850(4) 0.2243(2) 0.0460(13) Uani 1 1 d .
H20A H 0.6784 0.3740 0.2183 0.069 Uiso 1 1 calc R
H20B H 0.5795 0.3825 0.1942 0.069 Uiso 1 1 calc R
H20C H 0.5815 0.3424 0.2453 0.069 Uiso 1 1 calc R
C21 C 1.0527(5) 1.3610(4) 0.1205(2) 0.0498(14) Uani 1 1 d .
C22 C 0.9227(4) 1.3504(4) 0.1866(2) 0.0502(15) Uani 1 1 d .
C23 C 1.1163(5) 1.4195(4) 0.2057(2) 0.0542(16) Uani 1 1 d .
C24 C 0.3730(4) 0.4000(4) 0.2371(2) 0.0454(13) Uani 1 1 d .
H24 H 0.3384 0.3412 0.2326 0.055 Uiso 1 1 calc R
C25 C 0.3802(4) 0.4486(4) 0.1965(2) 0.0450(13) Uani 1 1 d .
H25 H 0.3551 0.4243 0.1658 0.054 Uiso 1 1 calc R
C26 C 0.4283(5) 0.5380(4) 0.2050(2) 0.0474(13) Uani 1 1 d .
H26 H 0.4368 0.5735 0.1785 0.057 Uiso 1 1 calc R
C27 C 0.4643(4) 0.5764(3) 0.2516(2) 0.0438(13) Uani 1 1 d .
C28 C 0.4567(4) 0.5181(4) 0.2883(2) 0.0450(13) Uani 1 1 d .
C29 C 0.4917(4) 0.5479(4) 0.3357(2) 0.0446(13) Uani 1 1 d .
C30 C 0.5345(4) 0.6359(3) 0.3464(2) 0.0421(12) Uani 1 1 d .
C31 C 0.5769(5) 0.6594(4) 0.3973(2) 0.0501(14) Uani 1 1 d .
H31 H 0.6119 0.7169 0.4062 0.060 Uiso 1 1 calc R
C32 C 0.5660(4) 0.6006(4) 0.4297(2) 0.0443(13) Uani 1 1 d .
H32 H 0.5877 0.6175 0.4619 0.053 Uiso 1 1 calc R
C33 C 0.5226(4) 0.5134(4) 0.4171(2) 0.0475(13) Uani 1 1 d .
H33 H 0.5212 0.4727 0.4404 0.057 Uiso 1 1 calc R
C34 C 0.5421(4) 0.6942(3) 0.3096(2) 0.0423(12) Uani 1 1 d .
C35 C 0.5071(5) 0.6645(4) 0.2622(2) 0.0491(14) Uani 1 1 d .
C36 C 0.5731(5) 0.8289(4) 0.2599(2) 0.0459(13) Uani 1 1 d .
C37 C 0.5983(4) 0.9106(4) 0.2426(2) 0.0466(14) Uani 1 1 d .
C38 C 0.6588(4) 1.0770(4) 0.2369(2) 0.0434(13) Uani 1 1 d .
C39 C 0.6329(5) 1.0495(4) 0.1899(2) 0.0505(14) Uani 1 1 d .
C40 C 0.7789(5) 1.2711(4) 0.3150(2) 0.0481(14) Uani 1 1 d .
H40A H 0.7968 1.3177 0.2930 0.072 Uiso 1 1 calc R
H40B H 0.8354 1.2755 0.3374 0.072 Uiso 1 1 calc R
H40C H 0.7255 1.2742 0.3325 0.072 Uiso 1 1 calc R
C41 C 0.6920(5) 1.1653(4) 0.2486(2) 0.0504(14) Uani 1 1 d .
C42 C 0.6360(4) 1.0909(4) 0.1447(2) 0.0434(12) Uani 1 1 d .
C43 C 0.6575(5) 1.2168(4) 0.1062(2) 0.0490(14) Uani 1 1 d .
H43A H 0.6427 1.1780 0.0786 0.074 Uiso 1 1 calc R
H43B H 0.7175 1.2645 0.1026 0.074 Uiso 1 1 calc R
H43C H 0.6036 1.2377 0.1088 0.074 Uiso 1 1 calc R
C44 C 0.3024(4) 0.2513(4) 0.3216(2) 0.0468(13) Uani 1 1 d .
C45 C 0.4932(4) 0.3123(4) 0.3376(2) 0.0493(14) Uani 1 1 d .
C46 C 0.3753(5) 0.3034(4) 0.4095(3) 0.0545(15) Uani 1 1 d .
C47 C 0.3754(4) 0.9594(4) 0.4641(2) 0.0448(13) Uani 1 1 d .
H47 H 0.3777 0.9587 0.4977 0.054 Uiso 1 1 calc R
C48 C 0.3871(4) 1.0366(4) 0.4427(2) 0.0483(14) Uani 1 1 d .
H48 H 0.3989 1.0868 0.4611 0.058 Uiso 1 1 calc R
C49 C 0.3804(5) 1.0367(4) 0.3908(2) 0.0463(13) Uani 1 1 d .
H49 H 0.3825 1.0866 0.3748 0.056 Uiso 1 1 calc R
C50 C 0.3707(4) 0.9618(4) 0.3642(2) 0.0464(13) Uani 1 1 d .
C51 C 0.3572(4) 0.8869(4) 0.3897(2) 0.0432(12) Uani 1 1 d .
C52 C 0.3367(4) 0.8087(4) 0.3648(2) 0.0423(13) Uani 1 1 d .
C53 C 0.3297(4) 0.8054(4) 0.3145(2) 0.0428(12) Uani 1 1 d .
C54 C 0.3029(4) 0.7196(4) 0.2924(2) 0.0503(15) Uani 1 1 d .
H54 H 0.2940 0.7128 0.2588 0.060 Uiso 1 1 calc R
C55 C 0.2903(4) 0.6474(4) 0.3203(2) 0.0444(13) Uani 1 1 d .
H55 H 0.2688 0.5929 0.3053 0.053 Uiso 1 1 calc R
C56 C 0.3091(5) 0.6559(4) 0.3695(2) 0.0490(14) Uani 1 1 d .
H56 H 0.3100 0.6088 0.3876 0.059 Uiso 1 1 calc R
C57 C 0.3432(4) 0.8802(4) 0.2890(2) 0.0455(13) Uani 1 1 d .
C58 C 0.3637(4) 0.9584(4) 0.3138(2) 0.0461(13) Uani 1 1 d .
C59 C 0.3659(4) 0.9951(4) 0.2234(2) 0.0459(13) Uani 1 1 d .
C60 C 0.3658(5) 1.0368(4) 0.1807(2) 0.0464(13) Uani 1 1 d .
C61 C 0.3416(4) 1.0791(4) 0.0916(2) 0.0435(12) Uani 1 1 d .
C62 C 0.3681(4) 1.1529(4) 0.1183(2) 0.0443(13) Uani 1 1 d .
C63 C 0.3752(5) 1.1180(4) -0.0358(2) 0.0543(16) Uani 1 1 d .
H63A H 0.3506 1.0596 -0.0485 0.081 Uiso 1 1 calc R
H63B H 0.4368 1.1489 -0.0489 0.081 Uiso 1 1 calc R
H63C H 0.3274 1.1451 -0.0447 0.081 Uiso 1 1 calc R
C64 C 0.3217(4) 1.0684(3) 0.0377(2) 0.0437(13) Uani 1 1 d .
C65 C 0.3725(4) 1.2386(4) 0.1014(2) 0.0485(14) Uani 1 1 d .
C66 C 0.3148(5) 1.3145(4) 0.0427(2) 0.0478(13) Uani 1 1 d .
H66A H 0.2954 1.3457 0.0668 0.072 Uiso 1 1 calc R
H66B H 0.2702 1.3062 0.0138 0.072 Uiso 1 1 calc R
H66C H 0.3814 1.3467 0.0355 0.072 Uiso 1 1 calc R
C67 C 0.3912(4) 0.7967(4) 0.5342(2) 0.0469(13) Uani 1 1 d .
C68 C 0.2243(5) 0.7193(4) 0.4845(2) 0.0513(15) Uani 1 1 d .
C69 C 0.3759(5) 0.6524(4) 0.4865(2) 0.0472(13) Uani 1 1 d .
C70 C 0.0658(4) 0.9677(4) 0.0998(2) 0.0487(14) Uani 1 1 d .
H70 H 0.0565 0.9807 0.0675 0.058 Uiso 1 1 calc R
C71 C 0.1044(4) 1.0359(4) 0.1327(2) 0.0457(13) Uani 1 1 d .
H71 H 0.1253 1.0925 0.1227 0.055 Uiso 1 1 calc R
C72 C 0.1111(4) 1.0176(4) 0.1816(2) 0.0422(12) Uani 1 1 d .
H72 H 0.1317 1.0622 0.2049 0.051 Uiso 1 1 calc R
C73 C 0.0870(5) 0.9318(4) 0.1958(2) 0.0487(14) Uani 1 1 d .
C74 C 0.0501(4) 0.8656(4) 0.1589(2) 0.0423(12) Uani 1 1 d .
C75 C 0.0252(4) 0.7764(3) 0.1700(2) 0.0397(12) Uani 1 1 d .
C76 C 0.0340(4) 0.7521(4) 0.2184(2) 0.0446(13) Uani 1 1 d .
C77 C 0.0076(4) 0.6623(4) 0.2253(2) 0.0422(12) Uani 1 1 d .
H77 H 0.0121 0.6424 0.2564 0.051 Uiso 1 1 calc R
C78 C -0.0235(4) 0.6061(4) 0.1877(2) 0.0435(13) Uani 1 1 d .
H78 H -0.0408 0.5474 0.1929 0.052 Uiso 1 1 calc R
C79 C -0.0301(4) 0.6339(4) 0.1417(2) 0.0478(14) Uani 1 1 d .
H79 H -0.0529 0.5922 0.1167 0.057 Uiso 1 1 calc R
C80 C 0.0657(4) 0.8169(4) 0.2555(2) 0.0450(13) Uani 1 1 d .
C81 C 0.0912(4) 0.9027(3) 0.24503(19) 0.0398(12) Uani 1 1 d .
C82 C 0.1045(4) 0.9013(4) 0.3385(2) 0.0466(13) Uani 1 1 d .
C83 C 0.1027(4) 0.9185(4) 0.3842(2) 0.0463(13) Uani 1 1 d .
C84 C 0.1139(4) 0.9237(4) 0.47772(19) 0.0403(13) Uani 1 1 d .
C85 C 0.1337(4) 1.0067(4) 0.4675(2) 0.0448(13) Uani 1 1 d .
C86 C 0.2357(4) 0.9210(4) 0.6004(2) 0.0454(13) Uani 1 1 d .
H86A H 0.2086 0.9583 0.6162 0.068 Uiso 1 1 calc R
H86B H 0.3061 0.9392 0.6093 0.068 Uiso 1 1 calc R
H86C H 0.2046 0.8629 0.6101 0.068 Uiso 1 1 calc R
C87 C 0.1170(4) 0.8962(4) 0.5301(2) 0.0427(12) Uani 1 1 d .
C88 C 0.1459(4) 1.0778(4) 0.5031(2) 0.0454(13) Uani 1 1 d .
C89 C 0.1766(5) 1.2343(4) 0.5076(2) 0.0546(16) Uani 1 1 d .
H89A H 0.1146 1.2274 0.5204 0.082 Uiso 1 1 calc R
H89B H 0.1928 1.2819 0.4864 0.082 Uiso 1 1 calc R
H89C H 0.2282 1.2452 0.5338 0.082 Uiso 1 1 calc R
C90 C -0.0515(4) 0.8345(4) 0.0024(2) 0.0404(12) Uani 1 1 d .
C91 C 0.0901(4) 0.7759(4) 0.0356(2) 0.0463(14) Uani 1 1 d .
C92 C -0.0924(4) 0.6618(4) 0.0333(2) 0.0455(13) Uani 1 1 d .
C93 C 0.0548(5) 0.4825(4) 0.3805(2) 0.0501(14) Uani 1 1 d .
H93 H 0.1232 0.4833 0.3803 0.060 Uiso 1 1 calc R
C94 C 0.7327(8) 0.3328(6) 0.9181(4) 0.039(2) Uani 0.50 1 d P
H94 H 0.7769 0.3203 0.9435 0.046 Uiso 0.50 1 calc PR
C95 C 0.6866(10) 0.5535(9) 0.0812(4) 0.053(3) Uani 0.50 1 d P
H95 H 0.7355 0.6071 0.0713 0.064 Uiso 0.50 1 calc PR
Cl1 Cl 1.16998(11) 1.25619(10) 0.17074(6) 0.0519(4) Uani 1 1 d .
Cl2 Cl 0.25669(11) 0.41730(9) 0.35878(5) 0.0463(3) Uani 1 1 d .
Cl3 Cl 0.53811(10) 0.83110(9) 0.45067(5) 0.0421(3) Uani 1 1 d .
Cl4 Cl -0.18089(11) 0.77316(10) 0.09080(5) 0.0480(3) Uani 1 1 d .
Cl5 Cl -0.00779(11) 0.40016(10) 0.41163(6) 0.0517(3) Uani 1 1 d .
Cl6 Cl 0.05822(11) 0.58117(9) 0.40175(6) 0.0476(3) Uani 1 1 d .
Cl7 Cl 0.00402(11) 0.47568(10) 0.32271(6) 0.0527(4) Uani 1 1 d .
Cl8 Cl 0.7056(2) 0.42183(18) 0.92604(11) 0.0477(6) Uani 0.50 1 d P
Cl9 Cl 0.6153(2) 0.2568(2) 0.90611(11) 0.0568(8) Uani 0.50 1 d P
Cl10 Cl 0.7687(2) 0.3413(2) 0.86064(11) 0.0522(7) Uani 0.50 1 d P
Cl11 Cl 0.6053(2) 0.56441(19) 0.11751(11) 0.0494(7) Uani 0.50 1 d P
Cl12 Cl 0.7328(2) 0.4839(2) 0.10967(11) 0.0526(7) Uani 0.50 1 d P
Cl13 Cl 0.6109(2) 0.4834(2) 0.03409(11) 0.0570(8) Uani 0.50 1 d P
N1 N 0.9450(4) 1.1791(3) 0.15592(17) 0.0450(11) Uani 1 1 d .
N2 N 1.0122(3) 1.2392(3) 0.24578(17) 0.0405(11) Uani 1 1 d .
N3 N 0.4094(4) 0.4273(3) 0.28158(17) 0.0460(11) Uani 1 1 d .
N4 N 0.4826(4) 0.4872(3) 0.37146(19) 0.0477(12) Uani 1 1 d .
N5 N 0.3614(4) 0.8871(3) 0.44094(17) 0.0440(11) Uani 1 1 d .
N6 N 0.3268(3) 0.7347(3) 0.39217(18) 0.0442(11) Uani 1 1 d .
N7 N 0.0405(4) 0.8845(3) 0.10990(18) 0.0458(11) Uani 1 1 d .
N8 N -0.0058(4) 0.7184(3) 0.12939(17) 0.0426(11) Uani 1 1 d .
O1 O 0.7431(3) 0.4832(3) 0.37554(15) 0.0478(9) Uani 1 1 d .
O2 O 0.8203(3) 0.6057(3) 0.41686(15) 0.0478(9) Uani 1 1 d .
O3 O 0.7900(3) 0.4679(3) 0.27359(16) 0.0489(10) Uani 1 1 d .
O4 O 0.6458(3) 0.4696(2) 0.24708(14) 0.0440(9) Uani 1 1 d .
O5 O 1.0408(3) 1.3906(3) 0.08257(16) 0.0506(10) Uani 1 1 d .
O6 O 0.8585(3) 1.3736(3) 0.18684(15) 0.0498(10) Uani 1 1 d .
O7 O 1.1678(3) 1.4880(2) 0.22560(15) 0.0465(9) Uani 1 1 d .
O8 O 0.6827(3) 1.2278(3) 0.22598(16) 0.0519(11) Uani 1 1 d .
O9 O 0.7469(3) 1.1890(3) 0.28765(15) 0.0485(10) Uani 1 1 d .
O10 O 0.6044(3) 1.0591(3) 0.10551(15) 0.0494(10) Uani 1 1 d .
O11 O 0.6711(3) 1.1714(3) 0.15018(15) 0.0513(10) Uani 1 1 d .
O12 O 0.2428(3) 0.1842(3) 0.30254(15) 0.0491(10) Uani 1 1 d .
O13 O 0.5557(3) 0.2845(3) 0.33237(15) 0.0513(10) Uani 1 1 d .
O14 O 0.3758(3) 0.2746(3) 0.44723(15) 0.0475(10) Uani 1 1 d .
O15 O 0.4174(3) 1.3055(3) 0.12226(15) 0.0515(11) Uani 1 1 d .
O16 O 0.3111(3) 1.2337(3) 0.06031(15) 0.0525(10) Uani 1 1 d .
O17 O 0.2471(3) 1.0160(3) 0.01880(15) 0.0536(11) Uani 1 1 d .
O18 O 0.3917(3) 1.1183(3) 0.01646(15) 0.0526(11) Uani 1 1 d .
O19 O 0.3839(3) 0.5882(3) 0.49724(15) 0.0469(9) Uani 1 1 d .
O20 O 0.1543(3) 0.6964(3) 0.49765(15) 0.0454(9) Uani 1 1 d .
O21 O 0.4124(3) 0.8198(3) 0.57823(14) 0.0485(10) Uani 1 1 d .
O22 O 0.0546(3) 0.8521(3) 0.55241(16) 0.0522(10) Uani 1 1 d .
O23 O 0.2173(3) 0.9248(3) 0.54852(15) 0.0472(9) Uani 1 1 d .
O24 O 0.1341(3) 1.0698(3) 0.54566(15) 0.0492(10) Uani 1 1 d .
O25 O 0.1678(3) 1.1533(3) 0.47993(15) 0.0493(10) Uani 1 1 d .
O26 O -0.0620(3) 0.8718(3) -0.02931(15) 0.0491(10) Uani 1 1 d .
O27 O 0.1626(3) 0.7789(3) 0.02115(15) 0.0485(10) Uani 1 1 d .
O28 O -0.1338(3) 0.5911(3) 0.01569(14) 0.0480(10) Uani 1 1 d .
O1W O 1.0000 0.5000 0.0000 0.0501(14) Uani 1 2 d S
H1X H 0.9535 0.5196 0.0033 0.060 Uiso 0.50 1 d PR
H1Y H 0.9948 0.4588 0.0190 0.060 Uiso 0.50 1 d PR
O2W O 0.5000 0.0000 0.0000 0.052(4) Uani 0.40 2 d SP
H2X H 0.5411 0.0153 -0.0213 0.062 Uiso 0.20 1 d PR
H2Y H 0.5315 0.0027 0.0277 0.062 Uiso 0.20 1 d PR
O3W O 0.3479(10) 0.6638(9) 0.9861(5) 0.047(3) Uani 0.30 1 d P
H3X H 0.3730 0.7185 0.9873 0.057 Uiso 0.30 1 d PR
H3Y H 0.2871 0.6482 0.9915 0.057 Uiso 0.30 1 d PR
Re1 Re 1.033488(19) 1.312248(16) 0.179204(10) 0.05111(7) Uani 1 1 d .
Re2 Re 0.388735(18) 0.355279(16) 0.347438(9) 0.04608(6) Uani 1 1 d .
Re3 Re 0.363304(17) 0.764484(15) 0.470753(8) 0.04288(6) Uani 1 1 d .
Re4 Re -0.026450(18) 0.773708(16) 0.060901(9) 0.04654(6) Uani 1 1 d .
S1 S 0.81061(11) 0.86184(10) 0.20999(6) 0.0466(3) Uani 1 1 d .
S2 S 0.86720(11) 0.92887(10) 0.31211(5) 0.0449(3) Uani 1 1 d .
S3 S 0.81109(11) 0.73189(10) 0.34806(6) 0.0465(3) Uani 1 1 d .
S4 S 0.75396(11) 0.66815(10) 0.24601(5) 0.0448(3) Uani 1 1 d .
S5 S 0.52120(11) 0.74094(10) 0.21778(5) 0.0465(3) Uani 1 1 d .
S6 S 0.58622(11) 0.80624(10) 0.31986(5) 0.0446(3) Uani 1 1 d .
S7 S 0.58622(11) 0.93681(9) 0.18077(6) 0.0460(3) Uani 1 1 d .
S8 S 0.64492(11) 1.00338(9) 0.28227(5) 0.0451(3) Uani 1 1 d .
S9 S 0.33814(11) 0.88193(9) 0.22496(5) 0.0436(3) Uani 1 1 d .
S10 S 0.39819(11) 1.05152(10) 0.27935(5) 0.0442(3) Uani 1 1 d .
S11 S 0.33570(12) 0.98516(10) 0.12356(6) 0.0493(3) Uani 1 1 d .
S12 S 0.39105(12) 1.14859(10) 0.18137(6) 0.0512(4) Uani 1 1 d .
S13 S 0.07619(11) 0.79254(10) 0.31713(6) 0.0470(3) Uani 1 1 d .
S14 S 0.12872(12) 0.97848(9) 0.29360(5) 0.0463(3) Uani 1 1 d .
S15 S 0.08813(11) 0.84603(10) 0.43197(6) 0.0488(3) Uani 1 1 d .
S16 S 0.12663(12) 1.02904(10) 0.40480(5) 0.0477(3) Uani 1 1 d .

loop_
_atom_site_aniso_label
_atom_site_aniso_U_11
_atom_site_aniso_U_22
_atom_site_aniso_U_33
_atom_site_aniso_U_23
_atom_site_aniso_U_13
_atom_site_aniso_U_12
C1 0.048(3) 0.047(3) 0.052(3) 0.013(3) 0.018(3) 0.013(3)
C2 0.044(3) 0.045(3) 0.042(3) 0.009(2) 0.003(2) 0.021(2)
C3 0.049(3) 0.030(2) 0.034(3) -0.011(2) 0.021(2) 0.010(2)
C4 0.041(3) 0.051(3) 0.049(3) -0.004(3) 0.006(3) 0.007(3)
C5 0.042(3) 0.037(3) 0.043(3) 0.005(2) 0.012(2) 0.011(2)
C6 0.039(3) 0.053(3) 0.042(3) -0.007(3) 0.005(2) 0.018(2)
C7 0.043(3) 0.057(4) 0.040(3) -0.009(3) 0.000(2) 0.013(3)
C8 0.050(3) 0.038(3) 0.047(3) 0.012(2) 0.005(3) 0.014(2)
C9 0.039(3) 0.056(3) 0.036(3) -0.009(2) 0.003(2) 0.014(3)
C10 0.048(3) 0.055(3) 0.039(3) -0.015(3) 0.012(2) 0.023(3)
C11 0.040(3) 0.047(3) 0.043(3) 0.012(2) 0.003(2) 0.003(2)
C12 0.037(3) 0.047(3) 0.041(3) 0.009(2) 0.013(2) 0.012(2)
C13 0.037(3) 0.041(3) 0.043(3) 0.004(2) 0.017(2) 0.002(2)
C14 0.034(3) 0.042(3) 0.045(3) 0.011(2) 0.017(2) 0.015(2)
C15 0.048(3) 0.044(3) 0.047(3) 0.006(3) -0.010(3) 0.011(3)
C16 0.042(3) 0.051(3) 0.058(4) 0.013(3) 0.012(3) 0.023(3)
C17 0.050(4) 0.066(4) 0.060(4) 0.024(3) -0.001(3) 0.025(3)
C18 0.052(3) 0.038(3) 0.042(3) 0.011(2) 0.009(2) 0.014(2)
C19 0.042(3) 0.045(3) 0.055(3) 0.001(3) 0.000(3) 0.020(3)
C20 0.047(3) 0.044(3) 0.041(3) -0.007(2) -0.004(2) 0.010(3)
C21 0.054(3) 0.042(3) 0.050(3) -0.001(3) 0.010(3) 0.012(3)
C22 0.048(3) 0.053(3) 0.048(3) -0.024(3) 0.004(3) 0.016(3)
C23 0.060(4) 0.051(3) 0.052(4) -0.013(3) 0.024(3) 0.016(3)
C24 0.042(3) 0.047(3) 0.045(3) 0.001(2) 0.004(2) 0.013(3)
C25 0.048(3) 0.045(3) 0.043(3) -0.002(2) 0.014(2) 0.015(2)
C26 0.058(4) 0.045(3) 0.042(3) 0.014(2) 0.003(3) 0.021(3)
C27 0.050(3) 0.029(3) 0.051(3) -0.007(2) -0.004(3) 0.014(2)
C28 0.046(3) 0.039(3) 0.047(3) 0.009(2) 0.011(3) 0.009(2)
C29 0.030(3) 0.051(3) 0.043(3) 0.012(2) 0.004(2) 0.002(2)
C30 0.042(3) 0.034(3) 0.047(3) 0.010(2) 0.003(2) 0.010(2)
C31 0.053(3) 0.038(3) 0.054(4) 0.003(3) 0.007(3) 0.008(3)
C32 0.049(3) 0.046(3) 0.031(3) -0.001(2) -0.008(2) 0.011(3)
C33 0.046(3) 0.052(3) 0.047(3) 0.010(3) 0.009(3) 0.020(3)
C34 0.040(3) 0.036(3) 0.046(3) 0.015(2) -0.006(2) 0.009(2)
C35 0.059(4) 0.041(3) 0.042(3) 0.016(2) 0.012(3) 0.009(3)
C36 0.052(3) 0.037(3) 0.042(3) 0.010(2) 0.006(2) 0.007(2)
C37 0.041(3) 0.035(3) 0.055(3) 0.018(2) 0.015(3) 0.000(2)
C38 0.043(3) 0.040(3) 0.044(3) 0.012(2) 0.022(2) 0.005(2)
C39 0.049(3) 0.057(4) 0.045(3) 0.010(3) 0.014(3) 0.015(3)
C40 0.050(3) 0.053(3) 0.039(3) -0.012(2) -0.017(2) 0.022(3)
C41 0.047(3) 0.046(3) 0.054(4) -0.009(3) -0.017(3) 0.016(3)
C42 0.042(3) 0.045(3) 0.043(3) 0.011(2) -0.006(2) 0.017(2)
C43 0.054(3) 0.047(3) 0.052(3) 0.018(3) 0.008(3) 0.023(3)
C44 0.040(3) 0.056(3) 0.039(3) 0.009(2) 0.012(2) 0.008(3)
C45 0.044(3) 0.037(3) 0.066(4) -0.002(3) 0.019(3) 0.009(2)
C46 0.060(4) 0.040(3) 0.068(4) 0.012(3) 0.018(3) 0.019(3)
C47 0.041(3) 0.051(3) 0.037(3) -0.006(2) -0.002(2) 0.010(3)
C48 0.046(3) 0.051(3) 0.047(3) -0.006(3) 0.025(3) 0.010(3)
C49 0.054(3) 0.053(3) 0.038(3) -0.005(2) 0.001(2) 0.027(3)
C50 0.042(3) 0.047(3) 0.045(3) 0.006(2) 0.004(2) 0.009(2)
C51 0.050(3) 0.039(3) 0.042(3) 0.002(2) 0.003(2) 0.018(3)
C52 0.040(3) 0.044(3) 0.042(3) 0.016(2) 0.020(2) 0.009(2)
C53 0.039(3) 0.038(3) 0.052(3) 0.004(2) 0.005(2) 0.013(2)
C54 0.038(3) 0.053(3) 0.051(4) 0.005(3) -0.016(3) 0.009(3)
C55 0.038(3) 0.046(3) 0.043(3) 0.010(2) 0.002(2) 0.006(2)
C56 0.057(4) 0.051(3) 0.037(3) 0.017(2) 0.005(3) 0.016(3)
C57 0.042(3) 0.049(3) 0.042(3) 0.005(2) -0.005(2) 0.014(3)
C58 0.050(3) 0.041(3) 0.044(3) 0.010(2) 0.020(3) 0.008(3)
C59 0.043(3) 0.053(3) 0.046(3) 0.012(3) 0.000(2) 0.023(3)
C60 0.054(3) 0.039(3) 0.044(3) 0.011(2) 0.000(3) 0.014(3)
C61 0.042(3) 0.042(3) 0.043(3) 0.009(2) 0.001(2) 0.011(2)
C62 0.034(3) 0.057(4) 0.041(3) 0.010(3) -0.001(2) 0.015(3)
C63 0.049(3) 0.052(3) 0.047(3) 0.015(3) 0.017(3) -0.004(3)
C64 0.034(3) 0.036(3) 0.049(3) 0.017(2) -0.001(2) -0.002(2)
C65 0.046(3) 0.053(3) 0.040(3) 0.004(3) -0.003(2) 0.011(3)
C66 0.049(3) 0.048(3) 0.040(3) 0.009(2) -0.002(2) 0.010(3)
C67 0.045(3) 0.046(3) 0.056(4) 0.015(3) 0.018(3) 0.021(3)
C68 0.050(3) 0.054(4) 0.052(4) 0.018(3) 0.019(3) 0.018(3)
C69 0.049(3) 0.052(3) 0.044(3) 0.016(3) 0.013(3) 0.020(3)
C70 0.048(3) 0.046(3) 0.048(3) 0.012(3) 0.005(3) 0.011(3)
C71 0.045(3) 0.041(3) 0.048(3) 0.016(2) 0.003(2) 0.011(2)
C72 0.041(3) 0.049(3) 0.036(3) 0.007(2) 0.013(2) 0.013(2)
C73 0.047(3) 0.047(3) 0.050(3) 0.011(3) 0.008(3) 0.012(3)
C74 0.043(3) 0.043(3) 0.044(3) 0.006(2) 0.006(2) 0.018(2)
C75 0.032(3) 0.035(3) 0.047(3) 0.013(2) 0.009(2) 0.003(2)
C76 0.036(3) 0.047(3) 0.049(3) 0.015(3) -0.001(2) 0.012(2)
C77 0.039(3) 0.047(3) 0.037(3) 0.009(2) 0.008(2) 0.009(2)
C78 0.040(3) 0.035(3) 0.055(3) 0.015(2) 0.001(2) 0.012(2)
C79 0.045(3) 0.054(4) 0.046(3) -0.006(3) 0.007(3) 0.018(3)
C80 0.043(3) 0.048(3) 0.042(3) -0.002(2) 0.010(2) 0.010(2)
C81 0.044(3) 0.035(3) 0.038(3) 0.007(2) 0.012(2) 0.009(2)
C82 0.041(3) 0.048(3) 0.043(3) 0.007(2) -0.005(2) 0.009(3)
C83 0.042(3) 0.043(3) 0.055(4) 0.015(3) 0.013(3) 0.014(2)
C84 0.059(3) 0.051(3) 0.034(3) 0.013(2) 0.016(2) 0.045(3)
C85 0.043(3) 0.051(3) 0.036(3) -0.006(2) -0.013(2) 0.017(3)
C86 0.049(3) 0.048(3) 0.045(3) -0.005(2) -0.015(3) 0.029(3)
C87 0.040(3) 0.047(3) 0.041(3) 0.011(2) 0.010(2) 0.015(2)
C88 0.042(3) 0.048(3) 0.045(3) -0.017(3) 0.004(2) 0.014(2)
C89 0.055(4) 0.053(3) 0.050(4) -0.030(3) 0.012(3) 0.009(3)
C90 0.040(3) 0.041(3) 0.041(3) 0.001(2) 0.005(2) 0.015(2)
C91 0.052(3) 0.046(3) 0.044(3) -0.007(2) 0.017(3) 0.018(3)
C92 0.044(3) 0.050(3) 0.043(3) -0.015(3) 0.000(2) 0.018(3)
C93 0.050(3) 0.044(3) 0.051(3) -0.016(3) -0.017(3) 0.014(3)
C94 0.056(7) 0.020(4) 0.042(6) 0.017(4) 0.002(5) 0.017(4)
C95 0.055(7) 0.064(8) 0.041(6) 0.026(6) 0.015(5) 0.020(6)
Cl1 0.0489(8) 0.0492(8) 0.0507(8) -0.0144(6) 0.0172(6) 0.0056(6)
Cl2 0.0471(7) 0.0476(7) 0.0442(7) -0.0081(6) 0.0091(6) 0.0152(6)
Cl3 0.0400(7) 0.0452(7) 0.0413(7) -0.0034(5) 0.0147(5) 0.0126(6)
Cl4 0.0492(8) 0.0502(8) 0.0434(7) -0.0083(6) 0.0115(6) 0.0139(6)
Cl5 0.0503(8) 0.0505(8) 0.0521(8) -0.0138(7) 0.0018(6) 0.0155(7)
Cl6 0.0443(7) 0.0481(8) 0.0529(8) -0.0023(6) 0.0139(6) 0.0171(6)
Cl7 0.0480(8) 0.0509(8) 0.0543(9) 0.0130(7) -0.0164(6) 0.0158(7)
Cl8 0.0471(15) 0.0418(14) 0.0512(16) 0.0060(12) -0.0123(12) 0.0156(12)
Cl9 0.0454(16) 0.0554(17) 0.0458(16) 0.0144(13) -0.0128(12) -0.0085(13)
Cl10 0.0488(16) 0.0571(17) 0.0507(17) -0.0084(13) -0.0076(13) 0.0214(14)
Cl11 0.0492(16) 0.0463(15) 0.0479(16) 0.0186(12) 0.0122(12) 0.0086(12)
Cl12 0.0493(16) 0.0495(16) 0.0532(17) 0.0172(13) 0.0171(13) 0.0069(13)
Cl13 0.0465(16) 0.0483(16) 0.0522(17) 0.0127(13) 0.0160(13) -0.0167(13)
N1 0.046(3) 0.045(3) 0.041(3) 0.013(2) 0.006(2) 0.011(2)
N2 0.041(2) 0.035(2) 0.044(3) -0.0135(19) 0.012(2) 0.0090(19)
N3 0.051(3) 0.047(3) 0.039(3) -0.008(2) 0.009(2) 0.016(2)
N4 0.043(3) 0.045(3) 0.053(3) 0.019(2) 0.013(2) 0.010(2)
N5 0.048(3) 0.047(3) 0.035(2) 0.004(2) 0.005(2) 0.014(2)
N6 0.038(2) 0.047(3) 0.047(3) 0.014(2) 0.009(2) 0.014(2)
N7 0.052(3) 0.046(3) 0.043(3) 0.008(2) 0.020(2) 0.017(2)
N8 0.045(3) 0.040(3) 0.043(3) -0.003(2) 0.010(2) 0.014(2)
O1 0.050(2) 0.047(2) 0.046(2) 0.0158(18) 0.0107(18) 0.0157(19)
O2 0.051(2) 0.045(2) 0.050(2) 0.0154(18) 0.0162(19) 0.0182(19)
O3 0.042(2) 0.043(2) 0.060(3) -0.0191(19) -0.0129(19) 0.0168(18)
O4 0.045(2) 0.039(2) 0.045(2) -0.0100(17) -0.0045(17) 0.0131(17)
O5 0.046(2) 0.050(2) 0.053(2) 0.0150(19) 0.0154(19) 0.0097(18)
O6 0.050(2) 0.053(2) 0.046(2) -0.0019(18) -0.0070(18) 0.0200(19)
O7 0.046(2) 0.041(2) 0.048(2) -0.0091(17) 0.0141(18) 0.0075(17)
O8 0.052(2) 0.048(2) 0.058(3) -0.0152(19) -0.021(2) 0.026(2)
O9 0.048(2) 0.048(2) 0.046(2) -0.0180(18) -0.0213(18) 0.0176(18)
O10 0.052(2) 0.048(2) 0.052(2) 0.0145(19) 0.0155(19) 0.0196(19)
O11 0.041(2) 0.054(2) 0.051(2) 0.0173(19) -0.0161(18) 0.0128(19)
O12 0.045(2) 0.047(2) 0.054(2) -0.0146(19) 0.0052(18) 0.0144(18)
O13 0.053(2) 0.051(2) 0.047(2) 0.0170(18) 0.0170(19) 0.0119(19)
O14 0.044(2) 0.050(2) 0.046(2) 0.0182(18) 0.0183(18) 0.0091(18)
O15 0.047(2) 0.043(2) 0.047(2) 0.0132(18) -0.0190(18) -0.0008(18)
O16 0.051(2) 0.049(2) 0.049(2) 0.0108(19) -0.0181(19) 0.0129(19)
O17 0.046(2) 0.046(2) 0.045(2) -0.0133(18) 0.0081(18) -0.0150(18)
O18 0.046(2) 0.044(2) 0.048(2) -0.0001(18) 0.0071(19) -0.0097(18)
O19 0.045(2) 0.049(2) 0.049(2) 0.0217(18) 0.0162(18) 0.0168(18)
O20 0.049(2) 0.045(2) 0.049(2) 0.0159(18) 0.0193(18) 0.0204(18)
O21 0.051(2) 0.054(2) 0.041(2) 0.0122(18) 0.0174(18) 0.0165(19)
O22 0.052(2) 0.055(2) 0.050(2) 0.0163(19) 0.0156(19) 0.016(2)
O23 0.046(2) 0.048(2) 0.049(2) 0.0139(18) 0.0124(18) 0.0151(18)
O24 0.045(2) 0.051(2) 0.051(2) -0.0186(19) 0.0067(18) 0.0156(19)
O25 0.048(2) 0.053(2) 0.044(2) -0.0164(18) -0.0041(18) 0.0152(19)
O26 0.052(2) 0.049(2) 0.046(2) 0.0166(18) 0.0136(19) 0.0152(19)
O27 0.047(2) 0.052(2) 0.048(2) 0.0162(19) 0.0159(18) 0.0155(19)
O28 0.054(2) 0.044(2) 0.045(2) -0.0118(17) 0.0185(18) 0.0117(18)
O1W 0.052(3) 0.039(3) 0.058(4) 0.017(3) -0.013(3) 0.018(3)
O2W 0.050(8) 0.055(9) 0.044(8) 0.012(7) 0.000(7) 0.011(7)
O3W 0.047(8) 0.048(8) 0.049(8) 0.019(6) -0.005(6) 0.021(6)
Re1 0.04916(14) 0.04787(13) 0.05027(14) -0.01354(11) 0.01749(11) 0.00627(11)
Re2 0.04739(13) 0.04720(13) 0.04347(13) -0.00638(10) 0.00909(10) 0.01510(10)
Re3 0.04206(12) 0.04540(13) 0.04323(13) 0.01329(9) 0.01637(10) 0.01478(10)
Re4 0.04903(14) 0.04817(13) 0.04202(13) 0.00186(10) 0.01526(10) 0.01375(10)
S1 0.0439(8) 0.0434(8) 0.0460(8) 0.0018(6) 0.0051(6) 0.0068(6)
S2 0.0416(7) 0.0454(8) 0.0436(8) 0.0118(6) -0.0011(6) 0.0110(6)
S3 0.0463(8) 0.0454(8) 0.0515(8) 0.0164(6) 0.0105(6) 0.0191(6)
S4 0.0408(7) 0.0490(8) 0.0433(7) 0.0079(6) 0.0101(6) 0.0124(6)
S5 0.0421(8) 0.0449(8) 0.0460(8) 0.0097(6) -0.0047(6) 0.0090(6)
S6 0.0407(7) 0.0456(8) 0.0416(7) 0.0053(6) -0.0016(6) 0.0088(6)
S7 0.0456(8) 0.0441(8) 0.0478(8) 0.0179(6) -0.0074(6) 0.0177(6)
S8 0.0492(8) 0.0432(7) 0.0423(8) 0.0139(6) -0.0046(6) 0.0175(6)
S9 0.0462(8) 0.0406(7) 0.0428(7) 0.0014(6) 0.0050(6) 0.0134(6)
S10 0.0412(7) 0.0456(8) 0.0436(8) 0.0079(6) 0.0052(6) 0.0121(6)
S11 0.0489(8) 0.0463(8) 0.0477(8) 0.0017(6) -0.0096(6) 0.0136(7)
S12 0.0513(9) 0.0475(8) 0.0465(8) 0.0053(6) -0.0184(7) 0.0122(7)
S13 0.0414(7) 0.0493(8) 0.0490(8) 0.0134(6) 0.0029(6) 0.0143(6)
S14 0.0504(8) 0.0421(7) 0.0423(7) -0.0013(6) -0.0048(6) 0.0133(6)
S15 0.0422(8) 0.0463(8) 0.0463(8) 0.0025(6) -0.0091(6) 0.0036(6)
S16 0.0508(8) 0.0463(8) 0.0425(8) -0.0021(6) -0.0127(6) 0.0165(7)

loop_
_atom_type_symbol
_atom_type_description
_atom_type_scat_dispersion_real
_atom_type_scat_dispersion_imag
_atom_type_scat_source
C C 0.0033 0.0016 'International Tables Vol C Tables 4.2.6.8 and 6.1.1.4'
H H 0.0000 0.0000 'International Tables Vol C Tables 4.2.6.8 and 6.1.1.4'
N N 0.0061 0.0033 'International Tables Vol C Tables 4.2.6.8 and 6.1.1.4'
O O 0.0106 0.0060 'International Tables Vol C Tables 4.2.6.8 and 6.1.1.4'
S S 0.1246 0.1234 'International Tables Vol C Tables 4.2.6.8 and 6.1.1.4'
Cl Cl 0.1484 0.1585 'International Tables Vol C Tables 4.2.6.8 and 6.1.1.4'
Re Re -1.0185 7.2310 'International Tables Vol C Tables 4.2.6.8 and 6.1.1.4'

loop_
_geom_angle_atom_site_label_1
_geom_angle_atom_site_label_2
_geom_angle_atom_site_label_3
_geom_angle
N1 C1 C2 126.1(5)
N1 C1 H1 117.0
C2 C1 H1 117.0
C3 C2 C1 118.9(5)
C3 C2 H2 120.6
C1 C2 H2 120.6
C2 C3 C4 117.4(5)
C2 C3 H3 121.3
C4 C3 H3 121.3
C5 C4 C12 117.9(5)
C5 C4 C3 118.8(5)
C12 C4 C3 123.2(5)
N1 C5 C4 122.2(5)
N1 C5 C6 115.2(4)
C4 C5 C6 122.3(5)
N2 C6 C7 126.8(5)
N2 C6 C5 117.1(5)
C7 C6 C5 116.0(5)
C11 C7 C6 122.2(5)
C11 C7 C8 124.5(6)
C6 C7 C8 112.6(5)
C9 C8 C7 119.2(5)
C9 C8 H8 120.4
C7 C8 H8 120.4
C10 C9 C8 120.3(5)
C10 C9 H9 119.9
C8 C9 H9 119.9
N2 C10 C9 125.1(5)
N2 C10 H10 117.4
C9 C10 H10 117.4
C12 C11 C7 119.8(5)
C12 C11 S2 117.2(4)
C7 C11 S2 123.0(5)
C11 C12 C4 121.5(5)
C11 C12 S1 117.4(4)
C4 C12 S1 121.0(4)
C14 C13 S2 121.4(5)
C14 C13 S1 122.5(4)
S2 C13 S1 116.0(3)
C13 C14 S3 124.6(5)
C13 C14 S4 120.6(4)
S3 C14 S4 114.7(3)
C16 C15 C18 123.9(6)
C16 C15 S3 117.5(5)
C18 C15 S3 118.6(4)
C15 C16 C19 128.8(6)
C15 C16 S4 118.2(5)
C19 C16 S4 113.0(5)
O2 C17 H17A 110.3
O2 C17 H17B 114.1
H17A C17 H17B 109.5
O2 C17 H17C 103.8
H17A C17 H17C 109.5
H17B C17 H17C 109.5
O1 C18 O2 123.4(4)
O1 C18 C15 126.0(5)
O2 C18 C15 110.6(4)
O3 C19 O4 121.4(5)
O3 C19 C16 119.7(5)
O4 C19 C16 118.9(5)
O4 C20 H20A 109.5
O4 C20 H20B 109.5
H20A C20 H20B 109.5
O4 C20 H20C 109.5
H20A C20 H20C 109.5
H20B C20 H20C 109.5
O5 C21 Re1 163.5(5)
O6 C22 Re1 174.2(5)
O7 C23 Re1 176.1(5)
N3 C24 C25 127.3(5)
N3 C24 H24 116.4
C25 C24 H24 116.4
C24 C25 C26 115.1(5)
C24 C25 H25 122.4
C26 C25 H25 122.4
C25 C26 C27 123.2(5)
C25 C26 H26 118.4
C27 C26 H26 118.4
C28 C27 C35 120.0(5)
C28 C27 C26 114.4(5)
C35 C27 C26 125.5(6)
C27 C28 C29 120.0(5)
C27 C28 N3 124.2(5)
C29 C28 N3 115.8(5)
C30 C29 C28 120.0(5)
C30 C29 N4 121.9(5)
C28 C29 N4 118.1(5)
C29 C30 C34 120.0(5)
C29 C30 C31 115.0(5)
C34 C30 C31 124.8(5)
C32 C31 C30 120.9(5)
C32 C31 H31 119.5
C30 C31 H31 119.5
C31 C32 C33 121.6(5)
C31 C32 H32 119.2
C33 C32 H32 119.2
N4 C33 C32 120.5(5)
N4 C33 H33 119.7
C32 C33 H33 119.7
C35 C34 C30 120.0(5)
C35 C34 S6 116.4(4)
C30 C34 S6 123.4(4)
C34 C35 C27 120.0(5)
C34 C35 S5 117.5(4)
C27 C35 S5 122.5(5)
C37 C36 S6 124.3(5)
C37 C36 S5 118.0(5)
S6 C36 S5 117.7(3)
C36 C37 S7 125.7(5)
C36 C37 S8 121.5(5)
S7 C37 S8 112.8(3)
C39 C38 C41 119.4(5)
C39 C38 S8 120.3(5)
C41 C38 S8 120.2(4)
C38 C39 C42 134.9(5)
C38 C39 S7 114.6(5)
C42 C39 S7 110.5(4)
O9 C40 H40A 109.5
O9 C40 H40B 109.5
H40A C40 H40B 109.5
O9 C40 H40C 109.5
H40A C40 H40C 109.5
H40B C40 H40C 109.5
O8 C41 O9 112.0(4)
O8 C41 C38 132.1(5)
O9 C41 C38 115.7(5)
O10 C42 O11 119.7(4)
O10 C42 C39 128.3(5)
O11 C42 C39 111.7(4)
O11 C43 H43A 109.5
O11 C43 H43B 109.5
H43A C43 H43B 109.5
O11 C43 H43C 109.5
H43A C43 H43C 109.5
H43B C43 H43C 109.5
O12 C44 Re2 176.5(5)
O13 C45 Re2 178.3(5)
O14 C46 Re2 174.3(5)
N5 C47 C48 125.0(5)
N5 C47 H47 117.5
C48 C47 H47 117.5
C47 C48 C49 117.3(5)
C47 C48 H48 121.4
C49 C48 H48 121.4
C50 C49 C48 120.0(6)
C50 C49 H49 120.0
C48 C49 H49 120.0
C51 C50 C58 120.0(6)
C51 C50 C49 117.3(6)
C58 C50 C49 122.3(6)
C50 C51 C52 120.0(5)
C50 C51 N5 121.9(5)
C52 C51 N5 118.1(5)
C53 C52 C51 120.0(5)
C53 C52 N6 121.8(5)
C51 C52 N6 118.1(5)
C57 C53 C52 120.0(5)
C57 C53 C54 124.8(6)
C52 C53 C54 115.1(5)
C55 C54 C53 121.6(6)
C55 C54 H54 119.2
C53 C54 H54 119.2
C56 C55 C54 120.6(6)
C56 C55 H55 119.7
C54 C55 H55 119.7
C55 C56 N6 119.5(5)
C55 C56 H56 120.3
N6 C56 H56 120.3
C53 C57 C58 120.0(6)
C53 C57 S9 122.8(5)
C58 C57 S9 117.1(4)
C57 C58 C50 120.0(5)
C57 C58 S10 116.7(4)
C50 C58 S10 122.6(5)
C60 C59 S10 121.6(5)
C60 C59 S9 122.1(5)
S10 C59 S9 116.3(3)
C59 C60 S11 124.2(5)
C59 C60 S12 120.1(5)
S11 C60 S12 115.6(3)
C62 C61 C64 127.1(5)
C62 C61 S11 116.4(4)
C64 C61 S11 116.4(4)
C61 C62 C65 127.4(5)
C61 C62 S12 118.2(5)
C65 C62 S12 114.1(4)
O18 C63 H63A 109.5
O18 C63 H63B 109.5
H63A C63 H63B 109.5
O18 C63 H63C 109.5
H63A C63 H63C 109.5
H63B C63 H63C 109.5
O17 C64 O18 126.4(5)
O17 C64 C61 121.4(5)
O18 C64 C61 112.2(4)
O15 C65 O16 121.7(5)
O15 C65 C62 125.6(5)
O16 C65 C62 112.5(5)
O16 C66 H66A 109.5
O16 C66 H66B 109.5
H66A C66 H66B 109.5
O16 C66 H66C 109.5
H66A C66 H66C 109.5
H66B C66 H66C 109.5
O21 C67 Re3 178.9(5)
O20 C68 Re3 170.9(6)
O19 C69 Re3 177.7(5)
N7 C70 C71 126.0(5)
N7 C70 H70 117.0
C71 C70 H70 117.0
C70 C71 C72 117.8(5)
C70 C71 H71 121.1
C72 C71 H71 121.1
C71 C72 C73 120.2(6)
C71 C72 H72 119.9
C73 C72 H72 119.9
C72 C73 C74 117.7(6)
C72 C73 C81 126.5(6)
C74 C73 C81 115.7(5)
N7 C74 C73 121.7(5)
N7 C74 C75 116.7(5)
C73 C74 C75 121.5(5)
C76 C75 N8 124.7(5)
C76 C75 C74 120.3(5)
N8 C75 C74 115.0(4)
C75 C76 C80 118.7(5)
C75 C76 C77 115.7(5)
C80 C76 C77 125.6(5)
C78 C77 C76 120.9(5)
C78 C77 H77 119.5
C76 C77 H77 119.5
C77 C78 C79 120.6(5)
C77 C78 H78 119.7
C79 C78 H78 119.7
C78 C79 N8 125.2(5)
C78 C79 H79 117.4
N8 C79 H79 117.4
C81 C80 C76 121.3(5)
C81 C80 S13 116.7(4)
C76 C80 S13 122.0(5)
C80 C81 C73 122.4(5)
C80 C81 S14 118.0(4)
C73 C81 S14 119.6(4)
C83 C82 S14 124.3(5)
C83 C82 S13 120.4(5)
S14 C82 S13 115.2(3)
C82 C83 S15 126.9(5)
C82 C83 S16 119.8(5)
S15 C83 S16 113.2(3)
C85 C84 C87 120.6(5)
C85 C84 S15 120.8(4)
C87 C84 S15 118.6(4)
C84 C85 C88 125.8(5)
C84 C85 S16 115.6(4)
C88 C85 S16 117.9(5)
O23 C86 H86A 109.5
O23 C86 H86B 109.5
H86A C86 H86B 109.5
O23 C86 H86C 109.5
H86A C86 H86C 109.5
H86B C86 H86C 109.5
O22 C87 O23 121.3(4)
O22 C87 C84 131.2(5)
O23 C87 C84 106.9(4)
O24 C88 O25 124.8(4)
O24 C88 C85 125.8(5)
O25 C88 C85 109.3(5)
O25 C89 H89A 109.5
O25 C89 H89B 109.5
H89A C89 H89B 109.5
O25 C89 H89C 109.5
H89A C89 H89C 109.5
H89B C89 H89C 109.5
O26 C90 Re4 176.7(5)
O27 C91 Re4 178.0(5)
O28 C92 Re4 179.7(5)
Cl5 C93 Cl7 111.7(3)
Cl5 C93 Cl6 114.9(4)
Cl7 C93 Cl6 104.0(3)
Cl5 C93 H93 108.7
Cl7 C93 H93 108.7
Cl6 C93 H93 108.7
Cl8 C94 Cl10 103.3(5)
Cl8 C94 Cl9 101.1(6)
Cl10 C94 Cl9 98.6(6)
Cl8 C94 H94 117.0
Cl10 C94 H94 117.0
Cl9 C94 H94 117.0
Cl11 C95 Cl12 104.0(6)
Cl11 C95 Cl13 103.5(7)
Cl12 C95 Cl13 98.5(7)
Cl11 C95 H95 116.2
Cl12 C95 H95 116.2
Cl13 C95 H95 116.2
C1 N1 C5 116.4(4)
C1 N1 Re1 126.8(3)
C5 N1 Re1 116.4(3)
C10 N2 C6 115.2(4)
C10 N2 Re1 128.3(3)
C6 N2 Re1 116.2(3)
C24 N3 C28 115.5(4)
C24 N3 Re2 128.4(3)
C28 N3 Re2 115.4(3)
C33 N4 C29 119.6(4)
C33 N4 Re2 125.9(3)
C29 N4 Re2 114.2(3)
C47 N5 C51 118.2(4)
C47 N5 Re3 128.3(3)
C51 N5 Re3 112.9(3)
C56 N6 C52 120.7(4)
C56 N6 Re3 125.8(3)
C52 N6 Re3 113.0(3)
C70 N7 C74 116.4(4)
C70 N7 Re4 128.2(3)
C74 N7 Re4 115.2(3)
C79 N8 C75 113.0(3)
C79 N8 Re4 130.4(3)
C75 N8 Re4 115.9(3)
C18 O2 C17 108.4(4)
C19 O4 C20 120.7(4)
C41 O9 C40 130.0(3)
C42 O11 C43 113.6(4)
C65 O16 C66 114.0(4)
C64 O18 C63 116.0(3)
C87 O23 C86 115.7(3)
C88 O25 C89 119.5(4)
H1X O1W H1Y 109.5
H2X O2W H2Y 109.5
H3X O3W H3Y 109.5
C21 Re1 C23 86.3(3)
C21 Re1 C22 91.8(3)
C23 Re1 C22 87.3(3)
C21 Re1 N1 99.90(19)
C23 Re1 N1 172.5(2)
C22 Re1 N1 96.72(18)
C21 Re1 N2 172.88(19)
C23 Re1 N2 99.0(2)
C22 Re1 N2 93.1(2)
N1 Re1 N2 74.43(17)
C21 Re1 Cl1 90.0(2)
C23 Re1 Cl1 95.0(2)
C22 Re1 Cl1 177.2(2)
N1 Re1 Cl1 80.82(14)
N2 Re1 Cl1 84.88(12)
C44 Re2 C45 86.7(3)
C44 Re2 C46 87.0(3)
C45 Re2 C46 89.7(3)
C44 Re2 N3 98.82(18)
C45 Re2 N3 92.8(2)
C46 Re2 N3 173.75(19)
C44 Re2 N4 172.8(2)
C45 Re2 N4 97.65(18)
C46 Re2 N4 98.7(2)
N3 Re2 N4 75.27(18)
C44 Re2 Cl2 95.1(2)
C45 Re2 Cl2 177.55(18)
C46 Re2 Cl2 92.13(19)
N3 Re2 Cl2 85.21(14)
N4 Re2 Cl2 80.44(14)
C67 Re3 C68 86.1(3)
C67 Re3 C69 89.3(3)
C68 Re3 C69 89.6(3)
C67 Re3 N5 99.20(18)
C68 Re3 N5 97.05(19)
C69 Re3 N5 169.49(17)
C67 Re3 N6 175.46(18)
C68 Re3 N6 93.4(2)
C69 Re3 N6 95.18(18)
N5 Re3 N6 76.38(18)
C67 Re3 Cl3 94.74(18)
C68 Re3 Cl3 175.91(19)
C69 Re3 Cl3 94.40(17)
N5 Re3 Cl3 78.87(13)
N6 Re3 Cl3 85.44(12)
C91 Re4 C92 89.7(2)
C91 Re4 C90 86.7(3)
C92 Re4 C90 95.3(3)
C91 Re4 N8 98.7(2)
C92 Re4 N8 89.5(2)
C90 Re4 N8 172.80(15)
C91 Re4 N7 96.94(18)
C92 Re4 N7 165.02(19)
C90 Re4 N7 98.48(16)
N8 Re4 N7 76.23(18)
C91 Re4 Cl4 177.6(2)
C92 Re4 Cl4 90.15(17)
C90 Re4 Cl4 90.87(16)
N8 Re4 Cl4 83.76(13)
N7 Re4 Cl4 83.77(13)
C13 S1 C12 93.8(3)
C13 S2 C11 94.8(3)
C14 S3 C15 94.8(3)
C16 S4 C14 94.5(3)
C35 S5 C36 93.5(3)
C36 S6 C34 94.6(3)
C39 S7 C37 97.0(3)
C38 S8 C37 95.3(3)
C57 S9 C59 93.9(3)
C59 S10 C58 94.7(3)
C60 S11 C61 95.2(3)
C62 S12 C60 94.5(3)
C80 S13 C82 94.3(3)
C81 S14 C82 94.8(3)
C84 S15 C83 95.4(3)
C85 S16 C83 94.7(3)

loop_
_geom_bond_atom_site_label_1
_geom_bond_atom_site_label_2
_geom_bond_distance
C1 N1 1.327(6)
C1 C2 1.393(8)
C1 H1 0.9300
C2 C3 1.331(8)
C2 H2 0.9300
C3 C4 1.483(8)
C3 H3 0.9300
C4 C5 1.369(8)
C4 C12 1.438(8)
C5 N1 1.369(6)
C5 C6 1.451(8)
C6 N2 1.350(6)
C6 C7 1.402(9)
C7 C11 1.398(8)
C7 C8 1.459(8)
C8 C9 1.363(8)
C8 H8 0.9300
C9 C10 1.337(8)
C9 H9 0.9300
C10 N2 1.317(5)
C10 H10 0.9300
C11 C12 1.354(8)
C11 S2 1.752(6)
C12 S1 1.780(6)
C13 C14 1.353(8)
C13 S2 1.751(6)
C13 S1 1.759(6)
C14 S3 1.740(5)
C14 S4 1.777(6)
C15 C16 1.315(9)
C15 C18 1.516(8)
C15 S3 1.775(6)
C16 C19 1.473(8)
C16 S4 1.751(6)
C17 O2 1.450(6)
C17 H17A 0.9600
C17 H17B 0.9600
C17 H17C 0.9600
C18 O1 1.206(6)
C18 O2 1.297(6)
C19 O3 1.231(6)
C19 O4 1.233(6)
C20 O4 1.444(5)
C20 H20A 0.9600
C20 H20B 0.9600
C20 H20C 0.9600
C21 O5 1.183(7)
C21 Re1 1.819(6)
C22 O6 1.117(6)
C22 Re1 1.932(6)
C23 O7 1.217(6)
C23 Re1 1.867(6)
C24 N3 1.310(6)
C24 C25 1.375(8)
C24 H24 0.9300
C25 C26 1.408(8)
C25 H25 0.9300
C26 C27 1.411(8)
C26 H26 0.9300
C27 C28 1.390(8)
C27 C35 1.390(8)
C28 C29 1.390(8)
C28 N3 1.422(6)
C29 C30 1.390(8)
C29 N4 1.393(6)
C30 C34 1.390(7)
C30 C31 1.483(8)
C31 C32 1.304(8)
C31 H31 0.9300
C32 C33 1.389(8)
C32 H32 0.9300
C33 N4 1.349(6)
C33 H33 0.9300
C34 C35 1.390(8)
C34 S6 1.753(6)
C35 S5 1.740(6)
C36 C37 1.373(8)
C36 S6 1.713(6)
C36 S5 1.768(6)
C37 S7 1.778(6)
C37 S8 1.779(6)
C38 C39 1.355(9)
C38 C41 1.399(6)
C38 S8 1.728(5)
C39 C42 1.427(6)
C39 S7 1.758(7)
C40 O9 1.461(6)
C40 H40A 0.9600
C40 H40B 0.9600
C40 H40C 0.9600
C41 O8 1.249(6)
C41 O9 1.259(6)
C42 O10 1.187(6)
C42 O11 1.254(6)
C43 O11 1.466(6)
C43 H43A 0.9600
C43 H43B 0.9600
C43 H43C 0.9600
C44 O12 1.227(6)
C44 Re2 1.837(6)
C45 O13 1.163(6)
C45 Re2 1.911(6)
C46 O14 1.152(7)
C46 Re2 1.918(7)
C47 N5 1.300(6)
C47 C48 1.373(9)
C47 H47 0.9300
C48 C49 1.435(8)
C48 H48 0.9300
C49 C50 1.399(8)
C49 H49 0.9300
C50 C51 1.390(8)
C50 C58 1.390(8)
C51 C52 1.390(8)
C51 N5 1.418(6)
C52 C53 1.390(8)
C52 N6 1.413(5)
C53 C57 1.390(8)
C53 C54 1.453(8)
C54 C55 1.393(8)
C54 H54 0.9300
C55 C56 1.363(8)
C55 H55 0.9300
C56 N6 1.379(6)
C56 H56 0.9300
C57 C58 1.390(8)
C57 S9 1.770(6)
C58 S10 1.758(6)
C59 C60 1.371(8)
C59 S10 1.750(6)
C59 S9 1.776(6)
C60 S11 1.744(6)
C60 S12 1.758(6)
C61 C62 1.345(8)
C61 C64 1.497(8)
C61 S11 1.770(6)
C62 C65 1.476(9)
C62 S12 1.757(6)
C63 O18 1.448(6)
C63 H63A 0.9600
C63 H63B 0.9600
C63 H63C 0.9600
C64 O17 1.197(5)
C64 O18 1.254(5)
C65 O15 1.189(6)
C65 O16 1.363(6)
C66 O16 1.410(6)
C66 H66A 0.9600
C66 H66B 0.9600
C66 H66C 0.9600
C67 O21 1.256(7)
C67 Re3 1.807(7)
C68 O20 1.045(6)
C68 Re3 1.951(6)
C69 O19 1.145(6)
C69 Re3 1.971(6)
C70 N7 1.333(6)
C70 C71 1.374(9)
C70 H70 0.9300
C71 C72 1.390(8)
C71 H71 0.9300
C72 C73 1.405(8)
C72 H72 0.9300
C73 C74 1.422(9)
C73 C81 1.452(8)
C74 N7 1.400(6)
C74 C75 1.434(8)
C75 C76 1.409(8)
C75 N8 1.413(6)
C76 C80 1.411(8)
C76 C77 1.417(8)
C77 C78 1.332(8)
C77 H77 0.9300
C78 C79 1.362(8)
C78 H78 0.9300
C79 N8 1.372(6)
C79 H79 0.9300
C80 C81 1.376(8)
C80 S13 1.762(6)
C81 S14 1.753(5)
C82 C83 1.302(9)
C82 S14 1.754(6)
C82 S13 1.788(6)
C83 S15 1.766(6)
C83 S16 1.821(6)
C84 C85 1.337(8)
C84 C87 1.524(7)
C84 S15 1.726(5)
C85 C88 1.488(7)
C85 S16 1.780(6)
C86 O23 1.444(6)
C86 H86A 0.9600
C86 H86B 0.9600
C86 H86C 0.9600
C87 O22 1.170(5)
C87 O23 1.402(6)
C88 O24 1.207(6)
C88 O25 1.356(6)
C89 O25 1.504(5)
C89 H89A 0.9600
C89 H89B 0.9600
C89 H89C 0.9600
C90 O26 1.104(6)
C90 Re4 1.982(6)
C91 O27 1.135(6)
C91 Re4 1.863(6)
C92 O28 1.194(6)
C92 Re4 1.888(6)
C93 Cl5 1.644(7)
C93 Cl7 1.688(6)
C93 Cl6 1.717(6)
C93 H93 0.9800
C94 Cl8 1.667(10)
C94 Cl10 1.708(11)
C94 Cl9 1.725(11)
C94 H94 0.9800
C95 Cl11 1.663(12)
C95 Cl12 1.683(13)
C95 Cl13 1.763(14)
C95 H95 0.9800
Cl1 Re1 2.4725(18)
Cl2 Re2 2.4930(17)
Cl3 Re3 2.4862(17)
Cl4 Re4 2.4363(17)
N1 Re1 2.190(5)
N2 Re1 2.193(5)
N3 Re2 2.168(5)
N4 Re2 2.197(5)
N5 Re3 2.200(5)
N6 Re3 2.209(5)
N7 Re4 2.161(5)
N8 Re4 2.150(5)
O1W H1X 0.8499
O1W H1Y 0.8500
O2W H2X 0.8501
O2W H2Y 0.8501
O3W H3X 0.8500
O3W H3Y 0.8501

loop_
_geom_torsion_atom_site_label_1
_geom_torsion_atom_site_label_2
_geom_torsion_atom_site_label_3
_geom_torsion_atom_site_label_4
_geom_torsion
N1 C1 C2 C3 1.8(9)
C1 C2 C3 C4 -0.6(8)
C2 C3 C4 C5 -3.3(8)
C2 C3 C4 C12 -180.0(5)
C12 C4 C5 N1 -176.8(5)
C3 C4 C5 N1 6.4(8)
C12 C4 C5 C6 -4.1(9)
C3 C4 C5 C6 179.0(5)
N1 C5 C6 N2 -4.9(7)
C4 C5 C6 N2 -178.1(5)
N1 C5 C6 C7 172.4(5)
C4 C5 C6 C7 -0.7(8)
N2 C6 C7 C11 -177.5(5)
C5 C6 C7 C11 5.4(8)
N2 C6 C7 C8 -7.1(8)
C5 C6 C7 C8 175.8(5)
C11 C7 C8 C9 177.4(6)
C6 C7 C8 C9 7.3(8)
C7 C8 C9 C10 -8.2(9)
C8 C9 C10 N2 8.5(9)
C6 C7 C11 C12 -5.1(9)
C8 C7 C11 C12 -174.3(6)
C6 C7 C11 S2 177.6(5)
C8 C7 C11 S2 8.4(9)
C7 C11 C12 C4 -0.2(9)
S2 C11 C12 C4 177.3(4)
C7 C11 C12 S1 178.0(5)
S2 C11 C12 S1 -4.5(7)
C5 C4 C12 C11 4.7(9)
C3 C4 C12 C11 -178.6(6)
C5 C4 C12 S1 -173.4(4)
C3 C4 C12 S1 3.2(8)
S2 C13 C14 S3 -3.3(7)
S1 C13 C14 S3 179.7(3)
S2 C13 C14 S4 179.2(3)
S1 C13 C14 S4 2.2(7)
C18 C15 C16 C19 -4.1(10)
S3 C15 C16 C19 177.2(5)
C18 C15 C16 S4 177.0(5)
S3 C15 C16 S4 -1.7(7)
C16 C15 C18 O1 -9.7(10)
S3 C15 C18 O1 168.9(4)
C16 C15 C18 O2 168.5(5)
S3 C15 C18 O2 -12.9(7)
C15 C16 C19 O3 -62.0(9)
S4 C16 C19 O3 116.9(5)
C15 C16 C19 O4 119.7(7)
S4 C16 C19 O4 -61.4(6)
N3 C24 C25 C26 -3.2(9)
C24 C25 C26 C27 -1.9(9)
C25 C26 C27 C28 5.6(9)
C25 C26 C27 C35 -176.0(6)
C35 C27 C28 C29 0.0(9)
C26 C27 C28 C29 178.5(6)
C35 C27 C28 N3 176.5(5)
C26 C27 C28 N3 -5.1(8)
C27 C28 C29 C30 0.0(9)
N3 C28 C29 C30 -176.7(5)
C27 C28 C29 N4 -180.0(5)
N3 C28 C29 N4 3.3(7)
C28 C29 C30 C34 0.0(9)
N4 C29 C30 C34 180.0(5)
C28 C29 C30 C31 -174.9(5)
N4 C29 C30 C31 5.1(8)
C29 C30 C31 C32 -5.7(9)
C34 C30 C31 C32 179.7(6)
C30 C31 C32 C33 6.2(10)
C31 C32 C33 N4 -5.9(9)
C29 C30 C34 C35 0.0(9)
C31 C30 C34 C35 174.4(6)
C29 C30 C34 S6 175.1(4)
C31 C30 C34 S6 -10.5(9)
C30 C34 C35 C27 0.0(9)
S6 C34 C35 C27 -175.4(5)
C30 C34 C35 S5 -178.8(5)
S6 C34 C35 S5 5.8(7)
C28 C27 C35 C34 0.0(9)
C26 C27 C35 C34 -178.3(6)
C28 C27 C35 S5 178.8(5)
C26 C27 C35 S5 0.5(9)
S6 C36 C37 S7 179.8(3)
S5 C36 C37 S7 -1.5(8)
S6 C36 C37 S8 -2.0(8)
S5 C36 C37 S8 176.7(3)
C41 C38 C39 C42 4.8(10)
S8 C38 C39 C42 -178.6(5)
C41 C38 C39 S7 -176.7(3)
S8 C38 C39 S7 -0.1(7)
C39 C38 C41 O8 19.5(8)
S8 C38 C41 O8 -157.2(5)
C39 C38 C41 O9 -155.3(4)
S8 C38 C41 O9 28.0(6)
C38 C39 C42 O10 -174.4(5)
S7 C39 C42 O10 7.1(6)
C38 C39 C42 O11 0.0(8)
S7 C39 C42 O11 -178.6(3)
N5 C47 C48 C49 1.9(9)
C47 C48 C49 C50 -5.2(9)
C48 C49 C50 C51 6.8(9)
C48 C49 C50 C58 179.9(6)
C58 C50 C51 C52 0.0(9)
C49 C50 C51 C52 173.2(5)
C58 C50 C51 N5 -178.5(5)
C49 C50 C51 N5 -5.2(8)
C50 C51 C52 C53 0.0(9)
N5 C51 C52 C53 178.5(5)
C50 C51 C52 N6 177.9(5)
N5 C51 C52 N6 -3.5(7)
C51 C52 C53 C57 0.0(8)
N6 C52 C53 C57 -177.9(5)
C51 C52 C53 C54 -177.0(5)
N6 C52 C53 C54 5.2(8)
C57 C53 C54 C55 -179.8(6)
C52 C53 C54 C55 -3.0(8)
C53 C54 C55 C56 -4.3(9)
C54 C55 C56 N6 9.4(9)
C52 C53 C57 C58 0.0(9)
C54 C53 C57 C58 176.7(6)
C52 C53 C57 S9 178.6(4)
C54 C53 C57 S9 -4.7(9)
C53 C57 C58 C50 0.0(9)
S9 C57 C58 C50 -178.7(5)
C53 C57 C58 S10 170.6(5)
S9 C57 C58 S10 -8.1(7)
C51 C50 C58 C57 0.0(9)
C49 C50 C58 C57 -172.9(6)
C51 C50 C58 S10 -170.0(5)
C49 C50 C58 S10 17.1(9)
S10 C59 C60 S11 179.4(3)
S9 C59 C60 S11 1.8(8)
S10 C59 C60 S12 -3.9(8)
S9 C59 C60 S12 178.5(3)
C64 C61 C62 C65 7.7(10)
S11 C61 C62 C65 -175.8(5)
C64 C61 C62 S12 -178.0(5)
S11 C61 C62 S12 -1.5(6)
C62 C61 C64 O17 -129.1(6)
S11 C61 C64 O17 54.5(7)
C62 C61 C64 O18 52.2(8)
S11 C61 C64 O18 -124.2(4)
C61 C62 C65 O15 -161.1(6)
S12 C62 C65 O15 24.4(8)
C61 C62 C65 O16 24.6(9)
S12 C62 C65 O16 -149.8(4)
N7 C70 C71 C72 -5.2(9)
C70 C71 C72 C73 5.3(9)
C71 C72 C73 C74 -3.8(8)
C71 C72 C73 C81 179.3(6)
C72 C73 C74 N7 1.7(8)
C81 C73 C74 N7 179.0(4)
C72 C73 C74 C75 178.9(5)
C81 C73 C74 C75 -3.9(8)
N7 C74 C75 C76 179.2(4)
C73 C74 C75 C76 1.9(8)
N7 C74 C75 N8 0.3(7)
C73 C74 C75 N8 -177.0(5)
N8 C75 C76 C80 -179.8(5)
C74 C75 C76 C80 1.3(8)
N8 C75 C76 C77 -1.1(8)
C74 C75 C76 C77 -179.9(5)
C75 C76 C77 C78 -0.1(8)
C80 C76 C77 C78 178.5(6)
C76 C77 C78 C79 0.3(9)
C77 C78 C79 N8 0.7(9)
C75 C76 C80 C81 -2.4(9)
C77 C76 C80 C81 179.0(6)
C75 C76 C80 S13 178.5(4)
C77 C76 C80 S13 -0.1(8)
C76 C80 C81 C73 0.2(9)
S13 C80 C81 C73 179.4(5)
C76 C80 C81 S14 179.5(4)
S13 C80 C81 S14 -1.3(6)
C72 C73 C81 C80 179.8(6)
C74 C73 C81 C80 2.8(9)
C72 C73 C81 S14 0.6(9)
C74 C73 C81 S14 -176.4(4)
S14 C82 C83 S15 -174.9(3)
S13 C82 C83 S15 7.8(8)
S14 C82 C83 S16 -0.1(8)
S13 C82 C83 S16 -177.4(3)
C87 C84 C85 C88 -9.2(9)
S15 C84 C85 C88 172.8(5)
C87 C84 C85 S16 -179.7(4)
S15 C84 C85 S16 2.3(7)
C85 C84 C87 O22 116.4(7)
S15 C84 C87 O22 -65.6(7)
C85 C84 C87 O23 -71.8(6)
S15 C84 C87 O23 106.3(5)
C84 C85 C88 O24 -4.5(10)
S16 C85 C88 O24 165.8(4)
C84 C85 C88 O25 178.5(5)
S16 C85 C88 O25 -11.2(6)
C2 C1 N1 C5 1.1(7)
C2 C1 N1 Re1 173.1(4)
C4 C5 N1 C1 -5.2(7)
C6 C5 N1 C1 -178.4(4)
C4 C5 N1 Re1 -178.1(4)
C6 C5 N1 Re1 8.8(5)
C9 C10 N2 C6 -7.3(7)
C9 C10 N2 Re1 178.8(4)
C7 C6 N2 C10 7.0(7)
C5 C6 N2 C10 -176.0(4)
C7 C6 N2 Re1 -178.3(5)
C5 C6 N2 Re1 -1.3(5)
C25 C24 N3 C28 3.7(7)
C25 C24 N3 Re2 173.9(4)
C27 C28 N3 C24 0.8(7)
C29 C28 N3 C24 177.4(5)
C27 C28 N3 Re2 -170.7(4)
C29 C28 N3 Re2 5.9(6)
C32 C33 N4 C29 5.1(7)
C32 C33 N4 Re2 -168.7(4)
C30 C29 N4 C33 -5.1(7)
C28 C29 N4 C33 174.9(5)
C30 C29 N4 Re2 169.4(4)
C28 C29 N4 Re2 -10.6(6)
C48 C47 N5 C51 -0.3(7)
C48 C47 N5 Re3 170.2(4)
C50 C51 N5 C47 2.0(7)
C52 C51 N5 C47 -176.5(5)
C50 C51 N5 Re3 -169.9(4)
C52 C51 N5 Re3 11.5(6)
C55 C56 N6 C52 -7.2(7)
C55 C56 N6 Re3 -178.0(4)
C53 C52 N6 C56 -0.3(7)
C51 C52 N6 C56 -178.2(5)
C53 C52 N6 Re3 171.6(4)
C51 C52 N6 Re3 -6.3(5)
C71 C70 N7 C74 3.2(8)
C71 C70 N7 Re4 177.0(4)
C73 C74 N7 C70 -1.4(7)
C75 C74 N7 C70 -178.6(5)
C73 C74 N7 Re4 -176.0(4)
C75 C74 N7 Re4 6.8(5)
C78 C79 N8 C75 -1.7(7)
C78 C79 N8 Re4 -172.2(4)
C76 C75 N8 C79 1.9(6)
C74 C75 N8 C79 -179.2(4)
C76 C75 N8 Re4 173.9(4)
C74 C75 N8 Re4 -7.2(5)
O1 C18 O2 C17 3.3(7)
C15 C18 O2 C17 -174.9(5)
O3 C19 O4 C20 -1.3(7)
C16 C19 O4 C20 177.1(5)
O8 C41 O9 C40 16.9(7)
C38 C41 O9 C40 -167.2(4)
O10 C42 O11 C43 6.5(7)
C39 C42 O11 C43 -168.4(4)
O15 C65 O16 C66 6.6(7)
C62 C65 O16 C66 -178.9(5)
O17 C64 O18 C63 6.7(8)
C61 C64 O18 C63 -174.7(5)
O22 C87 O23 C86 -19.3(6)
C84 C87 O23 C86 167.8(4)
O24 C88 O25 C89 -1.3(7)
C85 C88 O25 C89 175.7(4)
O5 C21 Re1 C23 -110.3(16)
O5 C21 Re1 C22 -23.2(16)
O5 C21 Re1 N1 74.0(16)
O5 C21 Re1 N2 110.8(19)
O5 C21 Re1 Cl1 154.7(16)
O7 C23 Re1 C21 160(9)
O7 C23 Re1 C22 68(8)
O7 C23 Re1 N1 -54(9)
O7 C23 Re1 N2 -25(9)
O7 C23 Re1 Cl1 -110(8)
O6 C22 Re1 C21 17(5)
O6 C22 Re1 C23 103(5)
O6 C22 Re1 N1 -84(5)
O6 C22 Re1 N2 -158(5)
O6 C22 Re1 Cl1 -113(6)
C1 N1 Re1 C21 -3.5(4)
C5 N1 Re1 C21 168.5(3)
C1 N1 Re1 C23 -148.8(13)
C5 N1 Re1 C23 23.3(13)
C1 N1 Re1 C22 89.5(4)
C5 N1 Re1 C22 -98.5(3)
C1 N1 Re1 N2 -179.1(4)
C5 N1 Re1 N2 -7.1(3)
C1 N1 Re1 Cl1 -91.9(4)
C5 N1 Re1 Cl1 80.1(3)
C10 N2 Re1 C21 140.4(17)
C6 N2 Re1 C21 -33.4(17)
C10 N2 Re1 C23 2.0(4)
C6 N2 Re1 C23 -171.8(3)
C10 N2 Re1 C22 -85.7(3)
C6 N2 Re1 C22 100.5(3)
C10 N2 Re1 N1 178.2(4)
C6 N2 Re1 N1 4.4(3)
C10 N2 Re1 Cl1 96.3(3)
C6 N2 Re1 Cl1 -77.5(3)
O12 C44 Re2 C45 -124(8)
O12 C44 Re2 C46 146(8)
O12 C44 Re2 N3 -32(8)
O12 C44 Re2 N4 3(9)
O12 C44 Re2 Cl2 54(8)
O13 C45 Re2 C44 -57(21)
O13 C45 Re2 C46 30(21)
O13 C45 Re2 N3 -155(21)
O13 C45 Re2 N4 129(21)
O13 C45 Re2 Cl2 168(100)
O14 C46 Re2 C44 128(5)
O14 C46 Re2 C45 41(5)
O14 C46 Re2 N3 -73(6)
O14 C46 Re2 N4 -57(5)
O14 C46 Re2 Cl2 -138(5)
C24 N3 Re2 C44 -2.9(4)
C28 N3 Re2 C44 167.3(3)
C24 N3 Re2 C45 84.2(4)
C28 N3 Re2 C45 -105.6(3)
C24 N3 Re2 C46 -162.3(18)
C28 N3 Re2 C46 7.9(18)
C24 N3 Re2 N4 -178.7(4)
C28 N3 Re2 N4 -8.5(3)
C24 N3 Re2 Cl2 -97.3(4)
C28 N3 Re2 Cl2 72.9(3)
C33 N4 Re2 C44 148.5(14)
C29 N4 Re2 C44 -25.6(14)
C33 N4 Re2 C45 -85.0(4)
C29 N4 Re2 C45 101.0(3)
C33 N4 Re2 C46 5.9(4)
C29 N4 Re2 C46 -168.2(3)
C33 N4 Re2 N3 -175.9(4)
C29 N4 Re2 N3 10.1(3)
C33 N4 Re2 Cl2 96.6(4)
C29 N4 Re2 Cl2 -77.5(3)
O21 C67 Re3 C68 -174(100)
O21 C67 Re3 C69 96(24)
O21 C67 Re3 N5 -77(24)
O21 C67 Re3 N6 -90(24)
O21 C67 Re3 Cl3 2(24)
O20 C68 Re3 C67 -13(3)
O20 C68 Re3 C69 77(3)
O20 C68 Re3 N5 -112(3)
O20 C68 Re3 N6 172(3)
O20 C68 Re3 Cl3 -115(3)
O19 C69 Re3 C67 1(12)
O19 C69 Re3 C68 -85(12)
O19 C69 Re3 N5 146(11)
O19 C69 Re3 N6 -178(100)
O19 C69 Re3 Cl3 96(12)
C47 N5 Re3 C67 -0.8(4)
C51 N5 Re3 C67 170.1(3)
C47 N5 Re3 C68 86.4(4)
C51 N5 Re3 C68 -102.7(3)
C47 N5 Re3 C69 -144.7(11)
C51 N5 Re3 C69 26.2(11)
C47 N5 Re3 N6 178.2(4)
C51 N5 Re3 N6 -10.9(3)
C47 N5 Re3 Cl3 -93.9(4)
C51 N5 Re3 Cl3 77.1(3)
C56 N6 Re3 C67 -167(2)
C52 N6 Re3 C67 22(2)
C56 N6 Re3 C68 -83.0(4)
C52 N6 Re3 C68 105.6(3)
C56 N6 Re3 C69 6.9(4)
C52 N6 Re3 C69 -164.5(3)
C56 N6 Re3 N5 -179.4(4)
C52 N6 Re3 N5 9.2(3)
C56 N6 Re3 Cl3 101.0(3)
C52 N6 Re3 Cl3 -70.4(3)
O27 C91 Re4 C92 -155(17)
O27 C91 Re4 C90 110(17)
O27 C91 Re4 N8 -66(17)
O27 C91 Re4 N7 12(17)
O27 C91 Re4 Cl4 118(16)
O28 C92 Re4 C91 -26(100)
O28 C92 Re4 C90 60(100)
O28 C92 Re4 N8 -125(100)
O28 C92 Re4 N7 -143(100)
O28 C92 Re4 Cl4 151(100)
O26 C90 Re4 C91 -74(8)
O26 C90 Re4 C92 -164(8)
O26 C90 Re4 N8 65(8)
O26 C90 Re4 N7 22(8)
O26 C90 Re4 Cl4 106(8)
C79 N8 Re4 C91 -86.5(4)
C75 N8 Re4 C91 103.2(3)
C79 N8 Re4 C92 3.1(4)
C75 N8 Re4 C92 -167.2(3)
C79 N8 Re4 C90 135.1(13)
C75 N8 Re4 C90 -35.1(13)
C79 N8 Re4 N7 178.4(4)
C75 N8 Re4 N7 8.1(3)
C79 N8 Re4 Cl4 93.3(4)
C75 N8 Re4 Cl4 -77.0(3)
C70 N7 Re4 C91 81.0(4)
C74 N7 Re4 C91 -105.2(3)
C70 N7 Re4 C92 -163.2(8)
C74 N7 Re4 C92 10.6(8)
C70 N7 Re4 C90 -6.7(4)
C74 N7 Re4 C90 167.1(3)
C70 N7 Re4 N8 178.3(4)
C74 N7 Re4 N8 -7.9(3)
C70 N7 Re4 Cl4 -96.7(4)
C74 N7 Re4 Cl4 77.2(3)
C14 C13 S1 C12 -176.5(5)
S2 C13 S1 C12 6.3(3)
C11 C12 S1 C13 -1.1(5)
C4 C12 S1 C13 177.1(5)
C14 C13 S2 C11 174.6(5)
S1 C13 S2 C11 -8.3(4)
C12 C11 S2 C13 7.6(5)
C7 C11 S2 C13 -175.0(5)
C13 C14 S3 C15 -173.2(5)
S4 C14 S3 C15 4.4(3)
C16 C15 S3 C14 -1.7(5)
C18 C15 S3 C14 179.5(5)
C15 C16 S4 C14 4.0(5)
C19 C16 S4 C14 -175.0(4)
C13 C14 S4 C16 172.7(5)
S3 C14 S4 C16 -5.1(3)
C34 C35 S5 C36 -3.2(6)
C27 C35 S5 C36 178.0(6)
C37 C36 S5 C35 -179.1(5)
S6 C36 S5 C35 -0.3(4)
C37 C36 S6 C34 -178.6(6)
S5 C36 S6 C34 2.7(4)
C35 C34 S6 C36 -4.9(5)
C30 C34 S6 C36 179.8(5)
C38 C39 S7 C37 -1.0(5)
C42 C39 S7 C37 177.9(4)
C36 C37 S7 C39 180.0(6)
S8 C37 S7 C39 1.7(4)
C39 C38 S8 C37 1.1(5)
C41 C38 S8 C37 177.7(4)
C36 C37 S8 C38 179.9(5)
S7 C37 S8 C38 -1.7(4)
C53 C57 S9 C59 -178.1(5)
C58 C57 S9 C59 0.6(5)
C60 C59 S9 C57 -175.3(5)
S10 C59 S9 C57 7.1(4)
C60 C59 S10 C58 171.8(5)
S9 C59 S10 C58 -10.5(4)
C57 C58 S10 C59 11.0(5)
C50 C58 S10 C59 -178.7(6)
C59 C60 S11 C61 174.6(6)
S12 C60 S11 C61 -2.2(4)
C62 C61 S11 C60 2.2(5)
C64 C61 S11 C60 179.1(5)
C61 C62 S12 C60 0.0(5)
C65 C62 S12 C60 175.0(5)
C59 C60 S12 C62 -175.4(5)
S11 C60 S12 C62 1.6(4)
C81 C80 S13 C82 6.7(5)
C76 C80 S13 C82 -174.1(5)
C83 C82 S13 C80 167.6(5)
S14 C82 S13 C80 -9.9(4)
C80 C81 S14 C82 -4.9(5)
C73 C81 S14 C82 174.4(5)
C83 C82 S14 C81 -168.1(6)
S13 C82 S14 C81 9.4(4)
C85 C84 S15 C83 1.1(5)
C87 C84 S15 C83 -176.9(4)
C82 C83 S15 C84 171.1(6)
S16 C83 S15 C84 -4.0(3)
C84 C85 S16 C83 -4.3(5)
C88 C85 S16 C83 -175.6(5)
C82 C83 S16 C85 -170.6(5)
S15 C83 S16 C85 4.9(4)
